data_7158819
loop_
_publ_author_name
'Chada, Raji Reddy'
'Kolgave, Dattahari H.'
'Ajaykumar, Uprety'
'Ramesh, Remya'

_publ_section_title
;
 Copper(II)-Catalyzed Oxidative ipso-Annulation of N-Arylpropiolamides and
 Biaryl Ynones with 1,3-Diketones: Construction of Diketoalkyl
 Spiro-trienones
;
_journal_name_full 'Organic &amp; Biomolecular Chemistry'
_journal_paper_doi 10.1039/D2OB01282K
_journal_year 2022
_chemical_formula_moiety 'C26 H20 O4'
_chemical_formula_sum 'C26 H20 O4'
_chemical_formula_weight 396.42
_space_group_crystal_system monoclinic
_space_group_IT_number 14
_space_group_name_Hall '-P 2ybc'
_space_group_name_H-M_alt 'P 1 21/c 1'
_atom_sites_solution_hydrogens mixed
_audit_creation_method SHELXL-2018/3
_audit_update_record
;
2022-05-10 deposited with the CCDC.	2022-08-10 downloaded from the CCDC.
;
_cell_angle_alpha 90
_cell_angle_beta 99.986(5)
_cell_angle_gamma 90
_cell_formula_units_Z 4
_cell_length_a 18.8869(12)
_cell_length_b 12.5379(18)
_cell_length_c 9.037(3)
_cell_measurement_reflns_used 6573
_cell_measurement_temperature 294(2)
_cell_measurement_theta_max 25.57
_cell_measurement_theta_min 3.28
_cell_volume 2107.6(8)
_computing_cell_refinement '<i>SAINT</i> (Bruker, 2016)'
_computing_data_collection '<i>APEX3</i> (Bruker, 2016)'
_computing_data_reduction 'Bruker SAINT'
_computing_molecular_graphics 'Bruker SHELXTL'
_computing_publication_material 'Bruker SHELXTL'
_computing_structure_refinement 'SHELXL-2018/3 (Sheldrick, 2018)'
_computing_structure_solution 'SHELXT 2018/2 (Sheldrick, 2018)'
_diffrn_ambient_temperature 294(2)
_diffrn_measured_fraction_theta_full 0.993
_diffrn_measured_fraction_theta_max 0.962
_diffrn_measurement_device_type 'Bruker D8 QUEST PHOTON-100'
_diffrn_measurement_method '\w and \f'
_diffrn_radiation_type MoK\a
_diffrn_radiation_wavelength 0.71073
_diffrn_reflns_av_R_equivalents 0.0455
_diffrn_reflns_av_unetI/netI 0.0570
_diffrn_reflns_Laue_measured_fraction_full 0.993
_diffrn_reflns_Laue_measured_fraction_max 0.962
_diffrn_reflns_limit_h_max 26
_diffrn_reflns_limit_h_min -23
_diffrn_reflns_limit_k_max 17
_diffrn_reflns_limit_k_min -17
_diffrn_reflns_limit_l_max 8
_diffrn_reflns_limit_l_min -12
_diffrn_reflns_number 25169
_diffrn_reflns_point_group_measured_fraction_full 0.993
_diffrn_reflns_point_group_measured_fraction_max 0.962
_diffrn_reflns_theta_full 25.242
_diffrn_reflns_theta_max 30.509
_diffrn_reflns_theta_min 1.095
_exptl_absorpt_coefficient_mu 0.084
_exptl_absorpt_correction_T_max 0.7461
_exptl_absorpt_correction_T_min 0.6636
_exptl_absorpt_correction_type multi-scan
_exptl_absorpt_process_details
;
 SADABS 2016/2: Krause, L., Herbst-Irmer, R., Sheldrick G.M. & Stalke D.,
 J. Appl. Cryst. 48 (2015) 3-10
;
_exptl_crystal_colour colourless
_exptl_crystal_density_diffrn 1.249
_exptl_crystal_description plate
_exptl_crystal_F_000 832
_exptl_crystal_size_max 0.180
_exptl_crystal_size_mid 0.120
_exptl_crystal_size_min 0.090
_refine_diff_density_max 0.230
_refine_diff_density_min -0.179
_refine_diff_density_rms 0.038
_refine_ls_extinction_method none
_refine_ls_goodness_of_fit_ref 1.022
_refine_ls_hydrogen_treatment mixed
_refine_ls_matrix_type full
_refine_ls_number_parameters 277
_refine_ls_number_reflns 6186
_refine_ls_number_restraints 1
_refine_ls_restrained_S_all 1.023
_refine_ls_R_factor_all 0.1270
_refine_ls_R_factor_gt 0.0583
_refine_ls_shift/su_max 0.000
_refine_ls_shift/su_mean 0.000
_refine_ls_structure_factor_coef Fsqd
_refine_ls_weighting_details 'w=1/[\s^2^(Fo^2^)+(0.0671P)^2^+0.5616P] where P=(Fo^2^+2Fc^2^)/3'
_refine_ls_weighting_scheme calc
_refine_ls_wR_factor_gt 0.1381
_refine_ls_wR_factor_ref 0.1743
_reflns_Friedel_coverage 0.000
_reflns_number_gt 3325
_reflns_number_total 6186
_reflns_threshold_expression 'I > 2\s(I)'
_cod_data_source_file d2ob01282k2.cif
_cod_data_source_block KB449_0m
_cod_original_cell_volume 2107.7(7)
_cod_original_sg_symbol_H-M 'P 21/c'
_cod_database_code 7158819
_shelx_shelxl_version_number 2018/3
_shelx_space_group_comment
;
The symmetry employed for this shelxl refinement is uniquely defined
by the following loop, which should always be used as a source of
symmetry information in preference to the above space-group names.
They are only intended as comments.
;
_shelx_estimated_absorpt_t_min 0.985
_shelx_estimated_absorpt_t_max 0.992

loop_
_space_group_symop_operation_xyz
'x, y, z'
'-x, y+1/2, -z+1/2'
'-x, -y, -z'
'x, -y-1/2, z-1/2'

loop_
_atom_site_label
_atom_site_type_symbol
_atom_site_fract_x
_atom_site_fract_y
_atom_site_fract_z
_atom_site_U_iso_or_equiv
_atom_site_adp_type
_atom_site_occupancy
_atom_site_site_symmetry_order
_atom_site_calc_flag
_atom_site_refinement_flags_posn
_atom_site_refinement_flags_adp
_atom_site_refinement_flags_occupancy
_atom_site_disorder_assembly
_atom_site_disorder_group
C1 C 0.36585(9) 0.62288(13) 0.94712(19) 0.0407(4) Uani 1 1 d . . . . .
C2 C 0.37948(9) 0.56975(13) 0.8196(2) 0.0417(4) Uani 1 1 d . . . . .
C3 C 0.44971(10) 0.56920(17) 0.7901(2) 0.0556(5) Uani 1 1 d . . . . .
H3 H 0.459879 0.533616 0.705952 0.067 Uiso 1 1 calc R U . . .
C4 C 0.50403(11) 0.62094(18) 0.8847(3) 0.0653(6) Uani 1 1 d . . . . .
H4 H 0.550498 0.619855 0.863565 0.078 Uiso 1 1 calc R U . . .
C5 C 0.49041(11) 0.67430(17) 1.0102(3) 0.0627(6) Uani 1 1 d . . . . .
H5 H 0.527285 0.709766 1.072673 0.075 Uiso 1 1 calc R U . . .
C6 C 0.42184(10) 0.67461(15) 1.0422(2) 0.0529(5) Uani 1 1 d . . . . .
H6 H 0.412567 0.709433 1.127709 0.063 Uiso 1 1 calc R U . . .
C7 C 0.29249(9) 0.62682(13) 0.98329(19) 0.0397(4) Uani 1 1 d . . . . .
C8 C 0.23380(8) 0.57345(12) 0.87985(18) 0.0354(4) Uani 1 1 d . . . . .
C9 C 0.24570(9) 0.52183(12) 0.75542(18) 0.0369(4) Uani 1 1 d . . . . .
C10 C 0.31998(9) 0.51404(13) 0.70991(18) 0.0378(4) Uani 1 1 d . . . . .
C11 C 0.33758(9) 0.39668(14) 0.7050(2) 0.0460(4) Uani 1 1 d . . . . .
H11 H 0.339677 0.357121 0.792724 0.055 Uiso 1 1 calc R U . . .
C12 C 0.35018(10) 0.34700(15) 0.5831(2) 0.0558(5) Uani 1 1 d . . . . .
H12 H 0.360128 0.274316 0.588274 0.067 Uiso 1 1 calc R U . . .
C13 C 0.34900(11) 0.40230(18) 0.4409(2) 0.0583(5) Uani 1 1 d . . . . .
C14 C 0.33234(10) 0.51620(16) 0.4384(2) 0.0530(5) Uani 1 1 d . . . . .
H14 H 0.332090 0.554522 0.350182 0.064 Uiso 1 1 calc R U . . .
C15 C 0.31756(10) 0.56636(14) 0.55886(19) 0.0450(4) Uani 1 1 d . . . . .
H15 H 0.304960 0.638061 0.549495 0.054 Uiso 1 1 calc R U . . .
C16 C 0.18497(9) 0.46499(15) 0.65806(19) 0.0443(4) Uani 1 1 d . . . . .
C17 C 0.15865(12) 0.37037(17) 0.7073(3) 0.0648(6) Uani 1 1 d . . . . .
H17 H 0.181179 0.340273 0.797320 0.078 Uiso 1 1 calc R U . . .
C18 C 0.09960(14) 0.3203(2) 0.6249(3) 0.0835(8) Uani 1 1 d . . . . .
H18 H 0.081900 0.257975 0.660656 0.100 Uiso 1 1 calc R U . . .
C19 C 0.06725(14) 0.3623(3) 0.4911(3) 0.0886(9) Uani 1 1 d . . . . .
H19 H 0.027987 0.327808 0.434719 0.106 Uiso 1 1 calc R U . . .
C20 C 0.09234(13) 0.4549(3) 0.4394(3) 0.0873(9) Uani 1 1 d . . . . .
H20 H 0.069897 0.483488 0.348350 0.105 Uiso 1 1 calc R U . . .
C21 C 0.15157(11) 0.5068(2) 0.5229(2) 0.0653(6) Uani 1 1 d . . . . .
H21 H 0.168489 0.569695 0.487119 0.078 Uiso 1 1 calc R U . . .
C22 C 0.16079(8) 0.57879(14) 0.92045(18) 0.0388(4) Uani 1 1 d . . . . .
C23 C 0.11107(10) 0.65399(15) 0.8540(2) 0.0476(4) Uani 1 1 d . . . . .
C24 C 0.12792(13) 0.73799(18) 0.7495(3) 0.0717(6) Uani 1 1 d . . . . .
H24A H 0.113157 0.714510 0.647719 0.108 Uiso 1 1 calc R U . . .
H24B H 0.178734 0.751394 0.767684 0.108 Uiso 1 1 calc R U . . .
H24C H 0.102761 0.802333 0.765555 0.108 Uiso 1 1 calc R U . . .
C25 C 0.14181(10) 0.50852(16) 1.0294(2) 0.0516(5) Uani 1 1 d . . . . .
C26 C 0.19485(13) 0.4330(2) 1.1157(3) 0.0740(7) Uani 1 1 d . . . . .
H26A H 0.186166 0.362321 1.075813 0.111 Uiso 1 1 calc R U . . .
H26B H 0.189722 0.433529 1.219499 0.111 Uiso 1 1 calc R U . . .
H26C H 0.242714 0.454709 1.107058 0.111 Uiso 1 1 calc R U . . .
O1 O 0.28042(7) 0.67277(11) 1.09602(15) 0.0590(4) Uani 1 1 d . . . . .
O2 O 0.36189(10) 0.35592(15) 0.32887(19) 0.0909(6) Uani 1 1 d . . . . .
O3 O 0.07837(8) 0.50693(15) 1.05966(17) 0.0793(5) Uani 1 1 d . . . . .
O4 O 0.04580(8) 0.65649(14) 0.88128(18) 0.0697(4) Uani 1 1 d D . . . .
H4O H 0.045(2) 0.603(2) 0.958(3) 0.150(14) Uiso 1 1 d D . . . .

loop_
_atom_site_aniso_label
_atom_site_aniso_U_11
_atom_site_aniso_U_22
_atom_site_aniso_U_33
_atom_site_aniso_U_23
_atom_site_aniso_U_13
_atom_site_aniso_U_12
C1 0.0339(9) 0.0372(9) 0.0490(10) 0.0003(7) 0.0016(7) -0.0023(7)
C2 0.0345(9) 0.0399(9) 0.0502(10) 0.0039(8) 0.0058(7) 0.0007(7)
C3 0.0379(10) 0.0644(12) 0.0658(12) -0.0009(10) 0.0125(9) -0.0004(9)
C4 0.0319(10) 0.0755(15) 0.0880(16) 0.0037(13) 0.0093(10) -0.0059(10)
C5 0.0371(11) 0.0676(13) 0.0789(14) -0.0062(11) -0.0027(10) -0.0111(9)
C6 0.0416(11) 0.0530(11) 0.0609(11) -0.0085(9) -0.0002(9) -0.0053(8)
C7 0.0386(9) 0.0351(8) 0.0445(9) -0.0024(7) 0.0047(7) -0.0018(7)
C8 0.0319(8) 0.0343(8) 0.0394(8) 0.0011(7) 0.0046(7) -0.0005(6)
C9 0.0350(9) 0.0351(8) 0.0402(8) 0.0025(7) 0.0051(7) 0.0011(7)
C10 0.0366(9) 0.0355(8) 0.0418(8) -0.0006(7) 0.0087(7) 0.0021(7)
C11 0.0405(10) 0.0407(9) 0.0574(11) 0.0062(8) 0.0099(8) 0.0038(7)
C12 0.0513(12) 0.0414(10) 0.0755(14) -0.0069(10) 0.0131(10) 0.0070(8)
C13 0.0501(12) 0.0673(13) 0.0590(12) -0.0165(11) 0.0138(9) 0.0070(10)
C14 0.0511(12) 0.0647(13) 0.0447(10) 0.0048(9) 0.0121(8) -0.0013(9)
C15 0.0438(10) 0.0417(9) 0.0500(10) 0.0037(8) 0.0097(8) 0.0000(8)
C16 0.0350(9) 0.0534(11) 0.0440(9) -0.0119(8) 0.0055(7) 0.0008(8)
C17 0.0547(13) 0.0557(12) 0.0794(15) -0.0050(11) -0.0017(11) -0.0108(10)
C18 0.0616(15) 0.0723(16) 0.112(2) -0.0238(15) 0.0024(14) -0.0205(12)
C19 0.0530(15) 0.123(2) 0.0856(18) -0.0428(18) 0.0012(13) -0.0218(15)
C20 0.0539(14) 0.155(3) 0.0476(12) -0.0110(15) -0.0060(10) -0.0049(16)
C21 0.0478(12) 0.0977(17) 0.0479(11) 0.0034(11) 0.0015(9) -0.0058(11)
C22 0.0325(9) 0.0457(9) 0.0380(8) -0.0045(7) 0.0058(7) -0.0031(7)
C23 0.0370(10) 0.0571(11) 0.0486(10) -0.0056(9) 0.0071(8) 0.0035(8)
C24 0.0679(15) 0.0628(14) 0.0827(15) 0.0162(12) 0.0088(12) 0.0155(11)
C25 0.0391(10) 0.0672(12) 0.0486(10) 0.0003(9) 0.0079(8) -0.0079(9)
C26 0.0697(16) 0.0809(16) 0.0695(14) 0.0268(12) 0.0070(12) -0.0076(12)
O1 0.0519(8) 0.0687(9) 0.0577(8) -0.0241(7) 0.0130(6) -0.0111(7)
O2 0.1006(14) 0.1033(13) 0.0728(10) -0.0310(10) 0.0258(10) 0.0199(10)
O3 0.0484(9) 0.1220(14) 0.0706(10) 0.0204(9) 0.0192(7) -0.0132(9)
O4 0.0409(8) 0.0942(12) 0.0743(10) 0.0040(9) 0.0111(7) 0.0161(8)

loop_
_atom_type_symbol
_atom_type_description
_atom_type_scat_dispersion_real
_atom_type_scat_dispersion_imag
_atom_type_scat_source
C C 0.0033 0.0016 'International Tables Vol C Tables 4.2.6.8 and 6.1.1.4'
H H 0.0000 0.0000 'International Tables Vol C Tables 4.2.6.8 and 6.1.1.4'
O O 0.0106 0.0060 'International Tables Vol C Tables 4.2.6.8 and 6.1.1.4'

loop_
_geom_angle_atom_site_label_1
_geom_angle_atom_site_label_2
_geom_angle_atom_site_label_3
_geom_angle
_geom_angle_site_symmetry_1
_geom_angle_site_symmetry_3
_geom_angle_publ_flag
C2 C1 C6 120.05(16) . . ?
C2 C1 C7 120.90(15) . . ?
C6 C1 C7 119.05(16) . . ?
C1 C2 C3 118.55(16) . . ?
C1 C2 C10 122.22(15) . . ?
C3 C2 C10 119.22(16) . . ?
C4 C3 C2 120.55(19) . . ?
C4 C3 H3 119.7 . . ?
C2 C3 H3 119.7 . . ?
C3 C4 C5 120.90(19) . . ?
C3 C4 H4 119.6 . . ?
C5 C4 H4 119.6 . . ?
C6 C5 C4 119.42(18) . . ?
C6 C5 H5 120.3 . . ?
C4 C5 H5 120.3 . . ?
C5 C6 C1 120.52(19) . . ?
C5 C6 H6 119.7 . . ?
C1 C6 H6 119.7 . . ?
O1 C7 C1 121.06(15) . . ?
O1 C7 C8 120.70(15) . . ?
C1 C7 C8 118.23(14) . . ?
C9 C8 C7 121.89(14) . . ?
C9 C8 C22 121.48(14) . . ?
C7 C8 C22 116.63(14) . . ?
C8 C9 C16 119.73(14) . . ?
C8 C9 C10 123.15(14) . . ?
C16 C9 C10 117.07(13) . . ?
C15 C10 C11 111.68(14) . . ?
C15 C10 C9 109.26(13) . . ?
C11 C10 C9 106.63(13) . . ?
C15 C10 C2 106.92(13) . . ?
C11 C10 C2 108.82(14) . . ?
C9 C10 C2 113.60(13) . . ?
C12 C11 C10 123.72(17) . . ?
C12 C11 H11 118.1 . . ?
C10 C11 H11 118.1 . . ?
C11 C12 C13 122.22(18) . . ?
C11 C12 H12 118.9 . . ?
C13 C12 H12 118.9 . . ?
O2 C13 C12 121.8(2) . . ?
O2 C13 C14 121.5(2) . . ?
C12 C13 C14 116.69(16) . . ?
C15 C14 C13 121.68(18) . . ?
C15 C14 H14 119.2 . . ?
C13 C14 H14 119.2 . . ?
C14 C15 C10 123.94(17) . . ?
C14 C15 H15 118.0 . . ?
C10 C15 H15 118.0 . . ?
C21 C16 C17 118.34(19) . . ?
C21 C16 C9 121.72(18) . . ?
C17 C16 C9 119.85(17) . . ?
C18 C17 C16 121.1(2) . . ?
C18 C17 H17 119.5 . . ?
C16 C17 H17 119.5 . . ?
C19 C18 C17 120.0(3) . . ?
C19 C18 H18 120.0 . . ?
C17 C18 H18 120.0 . . ?
C18 C19 C20 120.2(2) . . ?
C18 C19 H19 119.9 . . ?
C20 C19 H19 119.9 . . ?
C19 C20 C21 120.3(2) . . ?
C19 C20 H20 119.9 . . ?
C21 C20 H20 119.9 . . ?
C16 C21 C20 120.2(2) . . ?
C16 C21 H21 119.9 . . ?
C20 C21 H21 119.9 . . ?
C23 C22 C25 119.30(16) . . ?
C23 C22 C8 120.60(15) . . ?
C25 C22 C8 120.10(15) . . ?
O4 C23 C22 121.78(17) . . ?
O4 C23 C24 114.74(17) . . ?
C22 C23 C24 123.48(17) . . ?
C23 C24 H24A 109.5 . . ?
C23 C24 H24B 109.5 . . ?
H24A C24 H24B 109.5 . . ?
C23 C24 H24C 109.5 . . ?
H24A C24 H24C 109.5 . . ?
H24B C24 H24C 109.5 . . ?
O3 C25 C22 121.39(18) . . ?
O3 C25 C26 116.60(18) . . ?
C22 C25 C26 122.01(17) . . ?
C25 C26 H26A 109.5 . . ?
C25 C26 H26B 109.5 . . ?
H26A C26 H26B 109.5 . . ?
C25 C26 H26C 109.5 . . ?
H26A C26 H26C 109.5 . . ?
H26B C26 H26C 109.5 . . ?
C23 O4 H4O 105(2) . . ?

loop_
_geom_bond_atom_site_label_1
_geom_bond_atom_site_label_2
_geom_bond_distance
_geom_bond_site_symmetry_2
_geom_bond_publ_flag
C1 C2 1.393(2) . ?
C1 C6 1.401(2) . ?
C1 C7 1.479(2) . ?
C2 C3 1.398(2) . ?
C2 C10 1.532(2) . ?
C3 C4 1.378(3) . ?
C3 H3 0.9300 . ?
C4 C5 1.379(3) . ?
C4 H4 0.9300 . ?
C5 C6 1.375(3) . ?
C5 H5 0.9300 . ?
C6 H6 0.9300 . ?
C7 O1 1.226(2) . ?
C7 C8 1.480(2) . ?
C8 C9 1.350(2) . ?
C8 C22 1.489(2) . ?
C9 C16 1.499(2) . ?
C9 C10 1.532(2) . ?
C10 C15 1.508(2) . ?
C10 C11 1.511(2) . ?
C11 C12 1.323(3) . ?
C11 H11 0.9300 . ?
C12 C13 1.457(3) . ?
C12 H12 0.9300 . ?
C13 O2 1.228(2) . ?
C13 C14 1.462(3) . ?
C14 C15 1.328(3) . ?
C14 H14 0.9300 . ?
C15 H15 0.9300 . ?
C16 C21 1.378(3) . ?
C16 C17 1.389(3) . ?
C17 C18 1.380(3) . ?
C17 H17 0.9300 . ?
C18 C19 1.363(4) . ?
C18 H18 0.9300 . ?
C19 C20 1.366(4) . ?
C19 H19 0.9300 . ?
C20 C21 1.397(3) . ?
C20 H20 0.9300 . ?
C21 H21 0.9300 . ?
C22 C23 1.391(2) . ?
C22 C25 1.413(2) . ?
C23 O4 1.298(2) . ?
C23 C24 1.486(3) . ?
C24 H24A 0.9600 . ?
C24 H24B 0.9600 . ?
C24 H24C 0.9600 . ?
C25 O3 1.275(2) . ?
C25 C26 1.496(3) . ?
C26 H26A 0.9600 . ?
C26 H26B 0.9600 . ?
C26 H26C 0.9600 . ?
O4 H4O 0.966(18) . ?

loop_
_geom_hbond_atom_site_label_D
_geom_hbond_atom_site_label_H
_geom_hbond_atom_site_label_A
_geom_hbond_distance_DH
_geom_hbond_distance_HA
_geom_hbond_distance_DA
_geom_hbond_angle_DHA
_geom_hbond_site_symmetry_A
_geom_hbond_publ_flag
O4 H4O O3 0.966(18) 1.58(2) 2.480(2) 153(3) . yes

loop_
_geom_torsion_atom_site_label_1
_geom_torsion_atom_site_label_2
_geom_torsion_atom_site_label_3
_geom_torsion_atom_site_label_4
_geom_torsion
_geom_torsion_site_symmetry_1
_geom_torsion_site_symmetry_2
_geom_torsion_site_symmetry_3
_geom_torsion_site_symmetry_4
_geom_torsion_publ_flag
C6 C1 C2 C3 0.3(3) . . . . ?
C7 C1 C2 C3 179.51(16) . . . . ?
C6 C1 C2 C10 -178.60(16) . . . . ?
C7 C1 C2 C10 0.6(2) . . . . ?
C1 C2 C3 C4 -0.5(3) . . . . ?
C10 C2 C3 C4 178.35(17) . . . . ?
C2 C3 C4 C5 0.0(3) . . . . ?
C3 C4 C5 C6 0.8(3) . . . . ?
C4 C5 C6 C1 -1.1(3) . . . . ?
C2 C1 C6 C5 0.6(3) . . . . ?
C7 C1 C6 C5 -178.69(17) . . . . ?
C2 C1 C7 O1 179.42(16) . . . . ?
C6 C1 C7 O1 -1.3(2) . . . . ?
C2 C1 C7 C8 -0.4(2) . . . . ?
C6 C1 C7 C8 178.84(15) . . . . ?
O1 C7 C8 C9 -179.64(16) . . . . ?
C1 C7 C8 C9 0.2(2) . . . . ?
O1 C7 C8 C22 -0.1(2) . . . . ?
C1 C7 C8 C22 179.75(14) . . . . ?
C7 C8 C9 C16 177.31(15) . . . . ?
C22 C8 C9 C16 -2.2(2) . . . . ?
C7 C8 C9 C10 -0.2(2) . . . . ?
C22 C8 C9 C10 -179.74(14) . . . . ?
C8 C9 C10 C15 -118.90(17) . . . . ?
C16 C9 C10 C15 63.53(18) . . . . ?
C8 C9 C10 C11 120.25(17) . . . . ?
C16 C9 C10 C11 -57.32(18) . . . . ?
C8 C9 C10 C2 0.4(2) . . . . ?
C16 C9 C10 C2 -177.18(14) . . . . ?
C1 C2 C10 C15 120.00(17) . . . . ?
C3 C2 C10 C15 -58.9(2) . . . . ?
C1 C2 C10 C11 -119.22(17) . . . . ?
C3 C2 C10 C11 61.9(2) . . . . ?
C1 C2 C10 C9 -0.6(2) . . . . ?
C3 C2 C10 C9 -179.47(15) . . . . ?
C15 C10 C11 C12 0.8(2) . . . . ?
C9 C10 C11 C12 120.14(18) . . . . ?
C2 C10 C11 C12 -116.96(19) . . . . ?
C10 C11 C12 C13 0.8(3) . . . . ?
C11 C12 C13 O2 178.8(2) . . . . ?
C11 C12 C13 C14 -0.6(3) . . . . ?
O2 C13 C14 C15 179.2(2) . . . . ?
C12 C13 C14 C15 -1.3(3) . . . . ?
C13 C14 C15 C10 3.2(3) . . . . ?
C11 C10 C15 C14 -2.9(2) . . . . ?
C9 C10 C15 C14 -120.59(19) . . . . ?
C2 C10 C15 C14 116.08(19) . . . . ?
C8 C9 C16 C21 104.0(2) . . . . ?
C10 C9 C16 C21 -78.3(2) . . . . ?
C8 C9 C16 C17 -72.6(2) . . . . ?
C10 C9 C16 C17 105.04(19) . . . . ?
C21 C16 C17 C18 -1.3(3) . . . . ?
C9 C16 C17 C18 175.4(2) . . . . ?
C16 C17 C18 C19 1.6(4) . . . . ?
C17 C18 C19 C20 -1.2(4) . . . . ?
C18 C19 C20 C21 0.4(4) . . . . ?
C17 C16 C21 C20 0.6(3) . . . . ?
C9 C16 C21 C20 -176.10(19) . . . . ?
C19 C20 C21 C16 -0.1(4) . . . . ?
C9 C8 C22 C23 -82.0(2) . . . . ?
C7 C8 C22 C23 98.48(19) . . . . ?
C9 C8 C22 C25 99.3(2) . . . . ?
C7 C8 C22 C25 -80.3(2) . . . . ?
C25 C22 C23 O4 -5.1(3) . . . . ?
C8 C22 C23 O4 176.13(16) . . . . ?
C25 C22 C23 C24 173.98(18) . . . . ?
C8 C22 C23 C24 -4.8(3) . . . . ?
C23 C22 C25 O3 5.5(3) . . . . ?
C8 C22 C25 O3 -175.67(17) . . . . ?
C23 C22 C25 C26 -174.02(19) . . . . ?
C8 C22 C25 C26 4.8(3) . . . . ?
